data_4513730
loop_
_publ_author_name
'Crochet, Aur\'elien'
'Brog, Jean-Pierre'
'Fromm, Katharina M.'

_publ_section_title
;
 Mixed Metal Multinuclear Cr(III) Cage Compounds and Coordination Polymers
 Based on Unsubstituted Phenolate: Design, Synthesis, Mechanism, and
 Properties
;
_journal_issue 1
_journal_name_full 'Crystal Growth &amp; Design'
_journal_page_first 189
_journal_paper_doi 10.1021/acs.cgd.5b01084
_journal_volume 16
_journal_year 2016
_chemical_formula_moiety 'Cr Cl2 (O C4 H8)2'
_chemical_formula_sum 'C8 H16 Cl2 Cr O2'
_chemical_formula_weight 267.11
_space_group_IT_number 2
_symmetry_cell_setting triclinic
_symmetry_Int_Tables_number 2
_symmetry_space_group_name_Hall '-P 1'
_symmetry_space_group_name_H-M 'P -1'
_atom_sites_solution_hydrogens geom
_atom_sites_solution_primary direct
_atom_sites_solution_secondary difmap
_cell_angle_alpha 86.918(4)
_cell_angle_beta 79.841(4)
_cell_angle_gamma 87.105(4)
_cell_formula_units_Z 1
_cell_length_a 3.9645(2)
_cell_length_b 7.2398(4)
_cell_length_c 9.2813(5)
_cell_measurement_reflns_used 16246
_cell_measurement_temperature 150(2)
_cell_measurement_theta_max 32.12
_cell_measurement_theta_min 2.23
_cell_volume 261.61(2)
_computing_cell_refinement X-Area
_computing_data_collection 'X-Area (Stoe & Cie, 2009)'
_computing_data_reduction 'X-RED32(Stoe & Cie, 2009)'
_computing_structure_refinement 'SHELXL-97 (Sheldrick, 2008)'
_computing_structure_solution 'SHELXS-97 (Sheldrick, 2008)'
_diffrn_ambient_temperature 150(2)
_diffrn_detector_area_resol_mean 6.67
_diffrn_measurement_device_type 'STOE IPDS 2T'
_diffrn_measurement_method 'rotation method'
_diffrn_radiation_monochromator graphite
_diffrn_radiation_probe x-ray
_diffrn_radiation_type MoK\a
_diffrn_radiation_wavelength 0.71073
_diffrn_reflns_av_R_equivalents 0.0000
_diffrn_reflns_av_sigmaI/netI 0.0311
_diffrn_reflns_limit_h_max 4
_diffrn_reflns_limit_h_min -4
_diffrn_reflns_limit_k_max 8
_diffrn_reflns_limit_k_min -8
_diffrn_reflns_limit_l_max 11
_diffrn_reflns_limit_l_min 0
_diffrn_reflns_number 924
_diffrn_reflns_theta_max 25.00
_diffrn_reflns_theta_min 2.23
_diffrn_source 'fine-focus sealed tube'
_exptl_absorpt_coefficient_mu 1.568
_exptl_absorpt_correction_type none
_exptl_crystal_colour colorless
_exptl_crystal_density_diffrn 1.695
_exptl_crystal_density_method 'not measured'
_exptl_crystal_description rectangle
_exptl_crystal_F_000 138
_exptl_crystal_size_max 0.06
_exptl_crystal_size_mid 0.04
_exptl_crystal_size_min 0.03
_refine_diff_density_max 0.500
_refine_diff_density_min -0.561
_refine_diff_density_rms 0.154
_refine_ls_extinction_method none
_refine_ls_goodness_of_fit_ref 1.344
_refine_ls_hydrogen_treatment constr
_refine_ls_matrix_type full
_refine_ls_number_parameters 61
_refine_ls_number_reflns 924
_refine_ls_number_restraints 0
_refine_ls_restrained_S_all 1.344
_refine_ls_R_factor_all 0.0492
_refine_ls_R_factor_gt 0.0402
_refine_ls_shift/su_max 0.000
_refine_ls_shift/su_mean 0.000
_refine_ls_structure_factor_coef Fsqd
_refine_ls_weighting_details 'calc w=1/[\s^2^(Fo^2^)+(0.0781P)^2^+1.5609P] where P=(Fo^2^+2Fc^2^)/3'
_refine_ls_weighting_scheme calc
_refine_ls_wR_factor_gt 0.1196
_refine_ls_wR_factor_ref 0.1213
_reflns_number_gt 768
_reflns_number_total 924
_reflns_threshold_expression >2\s(I)
_cod_data_source_file 1.cif
_cod_data_source_block '[CrCl2(THF)2]n'
_cod_depositor_comments 'Adding full bibliography for 4513725--4513731.cif.'
_cod_database_code 4513730

loop_
_symmetry_equiv_pos_as_xyz
'x, y, z'
'-x, -y, -z'

loop_
_atom_site_label
_atom_site_type_symbol
_atom_site_fract_x
_atom_site_fract_y
_atom_site_fract_z
_atom_site_U_iso_or_equiv
_atom_site_adp_type
_atom_site_occupancy
_atom_site_site_symmetry_order
_atom_site_calc_flag
_atom_site_refinement_flags_posn
_atom_site_refinement_flags_adp
_atom_site_refinement_flags_occupancy
Cr1 Cr 1.0000 0.0000 1.0000 0.0105(3) Uani 1 2 d S . P
Cl1 Cl 1.3879(3) -0.19611(14) 1.11958(11) 0.0127(3) Uani 1 1 d . . .
O1 O 0.9084(9) 0.1644(4) 1.1796(3) 0.0155(7) Uani 1 1 d . . .
C4 C 0.9287(12) 0.3652(6) 1.1729(5) 0.0124(9) Uani 1 1 d . . .
H4A H 0.7982 0.4224 1.0992 0.015 Uiso 1 1 calc R U .
H4B H 1.1702 0.4012 1.1466 0.015 Uiso 1 1 calc R U .
C1 C 0.7760(13) 0.0964(6) 1.3277(5) 0.0135(10) Uani 1 1 d . . .
H1A H 0.9055 -0.0174 1.3537 0.016 Uiso 1 1 calc R U .
H1B H 0.5304 0.0691 1.3384 0.016 Uiso 1 1 calc R U .
C2 C 0.8247(12) 0.2526(7) 1.4233(5) 0.0136(10) Uani 1 1 d . . .
H2A H 1.0576 0.2453 1.4485 0.016 Uiso 1 1 calc R U .
H2B H 0.6528 0.2511 1.5147 0.016 Uiso 1 1 calc R U .
C3 C 0.7725(12) 0.4257(6) 1.3256(5) 0.0125(10) Uani 1 1 d . . .
H3A H 0.5259 0.4608 1.3322 0.015 Uiso 1 1 calc R U .
H3B H 0.8928 0.5315 1.3530 0.015 Uiso 1 1 calc R U .

loop_
_atom_site_aniso_label
_atom_site_aniso_U_11
_atom_site_aniso_U_22
_atom_site_aniso_U_33
_atom_site_aniso_U_23
_atom_site_aniso_U_13
_atom_site_aniso_U_12
Cr1 0.0157(6) 0.0077(5) 0.0086(6) -0.0021(4) -0.0039(4) 0.0041(4)
Cl1 0.0145(6) 0.0105(6) 0.0137(6) 0.0005(4) -0.0046(4) 0.0016(4)
O1 0.0308(19) 0.0069(15) 0.0075(16) 0.0003(12) -0.0004(14) 0.0013(14)
C4 0.017(2) 0.007(2) 0.013(2) 0.0001(17) -0.0015(18) -0.0023(17)
C1 0.018(2) 0.012(2) 0.009(2) 0.0020(17) 0.0014(18) 0.0028(18)
C2 0.013(2) 0.016(2) 0.011(2) -0.0008(18) -0.0013(18) 0.0023(18)
C3 0.012(2) 0.010(2) 0.016(2) -0.0053(18) -0.0020(18) 0.0005(17)

loop_
_atom_type_symbol
_atom_type_description
_atom_type_scat_dispersion_real
_atom_type_scat_dispersion_imag
_atom_type_scat_source
C C 0.0033 0.0016 'International Tables Vol C Tables 4.2.6.8 and 6.1.1.4'
H H 0.0000 0.0000 'International Tables Vol C Tables 4.2.6.8 and 6.1.1.4'
O O 0.0106 0.0060 'International Tables Vol C Tables 4.2.6.8 and 6.1.1.4'
Cl Cl 0.1484 0.1585 'International Tables Vol C Tables 4.2.6.8 and 6.1.1.4'
Cr Cr 0.3209 0.6236 'International Tables Vol C Tables 4.2.6.8 and 6.1.1.4'

loop_
_geom_angle_atom_site_label_1
_geom_angle_atom_site_label_2
_geom_angle_atom_site_label_3
_geom_angle
_geom_angle_site_symmetry_1
_geom_angle_site_symmetry_3
O1 Cr1 O1 180.0 2_757 .
O1 Cr1 Cl1 90.52(10) 2_757 .
O1 Cr1 Cl1 89.48(10) . .
O1 Cr1 Cl1 89.48(10) 2_757 2_757
O1 Cr1 Cl1 90.52(10) . 2_757
Cl1 Cr1 Cl1 180.0 . 2_757
C1 O1 C4 110.8(3) . .
C1 O1 Cr1 123.9(3) . .
C4 O1 Cr1 125.0(3) . .
O1 C4 C3 105.4(4) . .
O1 C4 H4A 110.7 . .
C3 C4 H4A 110.7 . .
O1 C4 H4B 110.7 . .
C3 C4 H4B 110.7 . .
H4A C4 H4B 108.8 . .
O1 C1 C2 104.5(4) . .
O1 C1 H1A 110.8 . .
C2 C1 H1A 110.8 . .
O1 C1 H1B 110.8 . .
C2 C1 H1B 110.8 . .
H1A C1 H1B 108.9 . .
C1 C2 C3 102.8(4) . .
C1 C2 H2A 111.2 . .
C3 C2 H2A 111.2 . .
C1 C2 H2B 111.2 . .
C3 C2 H2B 111.2 . .
H2A C2 H2B 109.1 . .
C4 C3 C2 103.1(4) . .
C4 C3 H3A 111.1 . .
C2 C3 H3A 111.1 . .
C4 C3 H3B 111.1 . .
C2 C3 H3B 111.1 . .
H3A C3 H3B 109.1 . .

loop_
_geom_bond_atom_site_label_1
_geom_bond_atom_site_label_2
_geom_bond_distance
_geom_bond_site_symmetry_2
Cr1 O1 2.070(3) 2_757
Cr1 O1 2.070(3) .
Cr1 Cl1 2.4133(10) .
Cr1 Cl1 2.4133(10) 2_757
O1 C1 1.451(5) .
O1 C4 1.457(5) .
C4 C3 1.522(6) .
C4 H4A 0.9900 .
C4 H4B 0.9900 .
C1 C2 1.514(7) .
C1 H1A 0.9900 .
C1 H1B 0.9900 .
C2 C3 1.533(6) .
C2 H2A 0.9900 .
C2 H2B 0.9900 .
C3 H3A 0.9900 .
C3 H3B 0.9900 .

loop_
_geom_torsion_atom_site_label_1
_geom_torsion_atom_site_label_2
_geom_torsion_atom_site_label_3
_geom_torsion_atom_site_label_4
_geom_torsion
C1 O1 C4 C3 -4.4(5)
Cr1 O1 C4 C3 168.9(3)
C4 O1 C1 C2 -18.4(5)
Cr1 O1 C1 C2 168.2(3)
O1 C1 C2 C3 33.3(5)
O1 C4 C3 C2 25.0(5)
C1 C2 C3 C4 -35.7(5)
